data_7209832
loop_
_publ_author_name
'Pettinari, Claudio'
'Marchetti, Fabio'
'Orbisaglia, Serena'
'Pettinari, Riccardo'
'Ngoune, Jean'
'G\'omez, Margarita'
'Santos, Carina'
'\'Alvarez, Eleuterio'

_publ_section_title
;
 Group 11 complexes with the bidentate di(1H-indazol-1-yl)methane and
 di(2H-indazol-2-yl)methane) ligands
;
_journal_issue 19
_journal_name_full CrystEngComm
_journal_page_first 3892
_journal_paper_doi 10.1039/c3ce40355f
_journal_volume 15
_journal_year 2013
_chemical_formula_moiety 'C30 H24 Ag N8, Cl O4'
_chemical_formula_sum 'C30 H24 Ag Cl N8 O4'
_chemical_formula_weight 703.89
_chemical_name_systematic
;
?
;
_space_group_IT_number 14
_symmetry_cell_setting monoclinic
_symmetry_space_group_name_Hall '-P 2ybc'
_symmetry_space_group_name_H-M 'P 1 21/c 1'
_atom_sites_solution_hydrogens geom
_atom_sites_solution_primary direct
_atom_sites_solution_secondary difmap
_audit_creation_method SHELXL-97
_cell_angle_alpha 90.00
_cell_angle_beta 95.3780(10)
_cell_angle_gamma 90.00
_cell_formula_units_Z 4
_cell_length_a 11.3429(3)
_cell_length_b 12.3026(4)
_cell_length_c 20.4226(6)
_cell_measurement_reflns_used 9935
_cell_measurement_temperature 173(2)
_cell_measurement_theta_max 30.33
_cell_measurement_theta_min 2.45
_cell_volume 2837.37(15)
_computing_cell_refinement 'APEX2 Software Suite (Bruker, 2007)'
_computing_data_collection 'APEX2 Software Suite (Bruker, 2007)'
_computing_data_reduction 'APEX2 Software Suite (Bruker, 2007)'
_computing_molecular_graphics 'SHELXTL (Sheldrick, 2008)'
_computing_publication_material 'SHELXTL and publCIF (Westrip, 2010)'
_computing_structure_refinement 'SHELXL97 (Sheldrick, 2008)'
_computing_structure_solution 'SIR2002 (Burla et al., 2003)'
_diffrn_ambient_temperature 173(2)
_diffrn_detector_area_resol_mean 8.26
_diffrn_measured_fraction_theta_full 0.987
_diffrn_measured_fraction_theta_max 0.987
_diffrn_measurement_device_type
;
Bruker-Nonius X8kappa APEX II CCD area detector
;
_diffrn_measurement_method 'phi and omega scans with narrow frames'
_diffrn_radiation_monochromator graphite
_diffrn_radiation_source 'fine-focus sealed tube'
_diffrn_radiation_type MoK\a
_diffrn_radiation_wavelength 0.71073
_diffrn_reflns_av_R_equivalents 0.0274
_diffrn_reflns_av_sigmaI/netI 0.0207
_diffrn_reflns_limit_h_max 16
_diffrn_reflns_limit_h_min -16
_diffrn_reflns_limit_k_max 17
_diffrn_reflns_limit_k_min -17
_diffrn_reflns_limit_l_max 28
_diffrn_reflns_limit_l_min -28
_diffrn_reflns_number 37798
_diffrn_reflns_theta_full 30.53
_diffrn_reflns_theta_max 30.53
_diffrn_reflns_theta_min 1.80
_diffrn_standards_decay_% 0
_exptl_absorpt_coefficient_mu 0.858
_exptl_absorpt_correction_T_max 0.8404
_exptl_absorpt_correction_T_min 0.6937
_exptl_absorpt_correction_type multi-scan
_exptl_absorpt_process_details
;
APEX2 Software Suite; Bruker 2005.
;
_exptl_crystal_colour colourless
_exptl_crystal_density_diffrn 1.648
_exptl_crystal_density_method 'not measured'
_exptl_crystal_description block
_exptl_crystal_F_000 1424
_exptl_crystal_size_max 0.46
_exptl_crystal_size_mid 0.36
_exptl_crystal_size_min 0.21
_refine_diff_density_max 0.839
_refine_diff_density_min -0.747
_refine_diff_density_rms 0.072
_refine_ls_extinction_method none
_refine_ls_goodness_of_fit_ref 1.041
_refine_ls_hydrogen_treatment constr
_refine_ls_matrix_type full
_refine_ls_number_parameters 397
_refine_ls_number_reflns 8441
_refine_ls_number_restraints 0
_refine_ls_restrained_S_all 1.040
_refine_ls_R_factor_all 0.0534
_refine_ls_R_factor_gt 0.0413
_refine_ls_shift/su_max 0.001
_refine_ls_shift/su_mean 0.000
_refine_ls_structure_factor_coef Fsqd
_refine_ls_weighting_details 'calc w=1/[\s^2^(Fo^2^)+(0.0547P)^2^+2.9405P] where P=(Fo^2^+2Fc^2^)/3'
_refine_ls_weighting_scheme calc
_refine_ls_wR_factor_gt 0.1092
_refine_ls_wR_factor_ref 0.1177
_reflns_number_gt 5901
_reflns_number_total 8441
_reflns_threshold_expression >2sigma(I)
_cod_data_source_file c3ce40355f.txt
_cod_data_source_block 19
_cod_depositor_comments
;
The following automatic conversions were performed:

'_symmetry_cell_setting' value 'Monoclinic' changed to 'monoclinic'
according to /home/saulius/struct/CIF-dictionaries/cif_core.dic
dictionary named 'cif_core.dic' version 2.4.2 from 2011-04-26.

Automatic conversion script
Id: cif_fix_values 1891 2012-01-12 08:04:46Z andrius 
;
_cod_original_sg_symbol_H-M P2(1)/c
_cod_database_code 7209832

loop_
_symmetry_equiv_pos_as_xyz
'x, y, z'
'-x, y+1/2, -z+1/2'
'-x, -y, -z'
'x, -y-1/2, z-1/2'

loop_
_atom_site_label
_atom_site_type_symbol
_atom_site_fract_x
_atom_site_fract_y
_atom_site_fract_z
_atom_site_U_iso_or_equiv
_atom_site_adp_type
_atom_site_occupancy
_atom_site_symmetry_multiplicity
_atom_site_calc_flag
_atom_site_refinement_flags
Ag1 Ag 0.88506(2) 0.69183(2) 0.082161(11) 0.04960(10) Uani 1 1 d .
N1 N 0.74816(17) 0.63477(16) -0.05671(10) 0.0305(4) Uani 1 1 d .
N2 N 0.85631(19) 0.61680(18) -0.02159(11) 0.0354(5) Uani 1 1 d .
N3 N 0.66031(19) 0.78814(16) -0.00691(11) 0.0311(4) Uani 1 1 d .
N4 N 0.7325(2) 0.82138(18) 0.04662(11) 0.0371(5) Uani 1 1 d .
C1 C 0.9294(2) 0.5879(2) -0.06430(13) 0.0347(6) Uani 1 1 d .
H1 H 1.0103 0.5702 -0.0532 0.042 Uiso 1 1 calc R
C2 C 0.8732(2) 0.58611(19) -0.12910(13) 0.0308(5) Uani 1 1 d .
C3 C 0.9076(2) 0.5605(2) -0.19162(14) 0.0377(6) Uani 1 1 d .
H3 H 0.9859 0.5369 -0.1969 0.045 Uiso 1 1 calc R
C4 C 0.8253(3) 0.5704(2) -0.24446(15) 0.0439(7) Uani 1 1 d .
H4 H 0.8469 0.5536 -0.2871 0.053 Uiso 1 1 calc R
C5 C 0.7090(3) 0.6052(2) -0.23703(15) 0.0454(7) Uani 1 1 d .
H5 H 0.6548 0.6129 -0.2751 0.055 Uiso 1 1 calc R
C6 C 0.6714(2) 0.6284(2) -0.17649(14) 0.0376(6) Uani 1 1 d .
H6 H 0.5923 0.6501 -0.1717 0.045 Uiso 1 1 calc R
C7 C 0.7560(2) 0.61840(17) -0.12214(12) 0.0290(5) Uani 1 1 d .
C8 C 0.7334(2) 0.9282(2) 0.04499(13) 0.0375(6) Uani 1 1 d .
H8 H 0.7762 0.9726 0.0770 0.045 Uiso 1 1 calc R
C9 C 0.6627(2) 0.96890(19) -0.01050(13) 0.0310(5) Uani 1 1 d .
C10 C 0.6335(2) 1.0721(2) -0.03688(14) 0.0386(6) Uani 1 1 d .
H10 H 0.6622 1.1364 -0.0151 0.046 Uiso 1 1 calc R
C11 C 0.5629(3) 1.0771(2) -0.09464(15) 0.0431(7) Uani 1 1 d .
H11 H 0.5432 1.1461 -0.1136 0.052 Uiso 1 1 calc R
C12 C 0.5183(3) 0.9822(2) -0.12692(14) 0.0414(6) Uani 1 1 d .
H12 H 0.4692 0.9891 -0.1670 0.050 Uiso 1 1 calc R
C13 C 0.5436(2) 0.8800(2) -0.10213(13) 0.0334(5) Uani 1 1 d .
H13 H 0.5125 0.8163 -0.1236 0.040 Uiso 1 1 calc R
C14 C 0.61762(19) 0.87526(18) -0.04357(12) 0.0272(5) Uani 1 1 d .
C15 C 0.6508(2) 0.67393(19) -0.02283(14) 0.0337(5) Uani 1 1 d .
H15A H 0.6474 0.6319 0.0183 0.040 Uiso 1 1 calc R
H15B H 0.5759 0.6612 -0.0507 0.040 Uiso 1 1 calc R
N5 N 0.9901(2) 0.70015(17) 0.23340(11) 0.0344(5) Uani 1 1 d .
N6 N 0.8929(2) 0.66678(19) 0.19392(11) 0.0377(5) Uani 1 1 d .
N7 N 1.1432(2) 0.73292(18) 0.16146(11) 0.0355(5) Uani 1 1 d .
N8 N 1.0947(2) 0.7180(2) 0.09771(12) 0.0397(5) Uani 1 1 d .
C16 C 0.8293(2) 0.6065(2) 0.23066(14) 0.0389(6) Uani 1 1 d .
H16 H 0.7570 0.5720 0.2153 0.047 Uiso 1 1 calc R
C17 C 0.8828(2) 0.5998(2) 0.29645(13) 0.0355(6) Uani 1 1 d .
C18 C 0.8549(3) 0.5498(3) 0.35473(16) 0.0478(7) Uani 1 1 d .
H18 H 0.7856 0.5067 0.3558 0.057 Uiso 1 1 calc R
C19 C 0.9312(3) 0.5655(3) 0.41030(16) 0.0557(8) Uani 1 1 d .
H19 H 0.9139 0.5332 0.4505 0.067 Uiso 1 1 calc R
C20 C 1.0340(3) 0.6282(3) 0.40883(15) 0.0514(8) Uani 1 1 d .
H20 H 1.0842 0.6374 0.4483 0.062 Uiso 1 1 calc R
C21 C 1.0645(3) 0.6763(2) 0.35281(14) 0.0414(6) Uani 1 1 d .
H21 H 1.1351 0.7176 0.3523 0.050 Uiso 1 1 calc R
C22 C 0.9865(2) 0.6620(2) 0.29594(13) 0.0320(5) Uani 1 1 d .
C23 C 1.1791(2) 0.6771(2) 0.06528(14) 0.0370(6) Uani 1 1 d .
H23 H 1.1696 0.6583 0.0200 0.044 Uiso 1 1 calc R
C24 C 1.2864(2) 0.66437(19) 0.10658(12) 0.0308(5) Uani 1 1 d .
C25 C 1.4009(2) 0.6278(2) 0.09766(14) 0.0350(5) Uani 1 1 d .
H25 H 1.4203 0.6014 0.0563 0.042 Uiso 1 1 calc R
C26 C 1.4840(2) 0.6316(2) 0.15123(15) 0.0405(6) Uani 1 1 d .
H26 H 1.5625 0.6079 0.1465 0.049 Uiso 1 1 calc R
C27 C 1.4560(3) 0.6695(2) 0.21259(15) 0.0429(7) Uani 1 1 d .
H27 H 1.5163 0.6713 0.2482 0.051 Uiso 1 1 calc R
C28 C 1.3446(3) 0.7039(2) 0.22288(14) 0.0400(6) Uani 1 1 d .
H28 H 1.3257 0.7283 0.2648 0.048 Uiso 1 1 calc R
C29 C 1.2596(2) 0.70142(18) 0.16826(13) 0.0314(5) Uani 1 1 d .
C30 C 1.0707(3) 0.7778(2) 0.20871(15) 0.0405(6) Uani 1 1 d .
H30A H 1.0244 0.8391 0.1882 0.049 Uiso 1 1 calc R
H30B H 1.1228 0.8071 0.2462 0.049 Uiso 1 1 calc R
Cl1 Cl 0.69020(5) 0.38960(5) 0.10176(3) 0.03393(14) Uani 1 1 d .
O1 O 0.8020(3) 0.4362(3) 0.0996(2) 0.1152(15) Uani 1 1 d U
O2 O 0.6565(4) 0.3880(3) 0.16498(16) 0.1123(14) Uani 1 1 d U
O3 O 0.6087(3) 0.4580(2) 0.06228(15) 0.0831(9) Uani 1 1 d U
O4 O 0.6902(3) 0.28377(18) 0.07310(14) 0.0667(7) Uani 1 1 d U

loop_
_atom_site_aniso_label
_atom_site_aniso_U_11
_atom_site_aniso_U_22
_atom_site_aniso_U_33
_atom_site_aniso_U_23
_atom_site_aniso_U_13
_atom_site_aniso_U_12
Ag1 0.04187(13) 0.07714(18) 0.02811(14) 0.00567(10) -0.00562(10) 0.01402(10)
N1 0.0268(9) 0.0336(10) 0.0305(11) 0.0049(8) 0.0004(8) 0.0030(7)
N2 0.0309(10) 0.0422(11) 0.0319(12) 0.0094(9) -0.0037(9) 0.0061(8)
N3 0.0312(10) 0.0332(10) 0.0286(11) 0.0036(8) 0.0002(9) 0.0028(8)
N4 0.0348(11) 0.0480(12) 0.0273(11) 0.0011(9) -0.0030(9) 0.0033(9)
C1 0.0290(11) 0.0415(13) 0.0332(14) 0.0068(10) 0.0016(11) 0.0045(10)
C2 0.0314(11) 0.0289(10) 0.0321(13) 0.0044(9) 0.0029(10) -0.0035(8)
C3 0.0409(13) 0.0365(12) 0.0366(15) -0.0011(10) 0.0085(12) -0.0069(10)
C4 0.0575(17) 0.0438(14) 0.0310(15) -0.0058(11) 0.0071(13) -0.0129(13)
C5 0.0524(16) 0.0438(14) 0.0369(16) -0.0055(11) -0.0124(13) -0.0077(12)
C6 0.0356(12) 0.0344(12) 0.0407(15) -0.0032(10) -0.0072(12) -0.0020(10)
C7 0.0306(11) 0.0242(9) 0.0319(13) 0.0027(8) 0.0006(10) -0.0038(8)
C8 0.0345(12) 0.0491(14) 0.0285(13) -0.0055(10) 0.0009(11) -0.0007(11)
C9 0.0294(11) 0.0355(11) 0.0289(13) -0.0045(9) 0.0064(10) -0.0009(9)
C10 0.0436(14) 0.0316(12) 0.0419(16) -0.0040(10) 0.0117(12) -0.0005(10)
C11 0.0523(16) 0.0320(12) 0.0458(17) 0.0059(11) 0.0081(14) 0.0077(11)
C12 0.0455(14) 0.0417(13) 0.0353(15) 0.0047(11) -0.0045(12) 0.0119(11)
C13 0.0339(12) 0.0344(11) 0.0310(13) -0.0014(9) -0.0030(10) 0.0033(9)
C14 0.0244(10) 0.0316(10) 0.0262(12) 0.0014(8) 0.0046(9) 0.0011(8)
C15 0.0300(11) 0.0317(11) 0.0398(15) 0.0071(10) 0.0058(11) -0.0003(9)
N5 0.0356(11) 0.0394(11) 0.0279(12) -0.0034(8) 0.0022(9) 0.0017(8)
N6 0.0349(11) 0.0495(12) 0.0282(12) -0.0034(9) 0.0014(10) 0.0053(9)
N7 0.0362(11) 0.0431(11) 0.0276(12) -0.0031(9) 0.0045(9) 0.0015(9)
N8 0.0363(11) 0.0531(13) 0.0291(12) 0.0036(9) 0.0001(10) 0.0020(10)
C16 0.0287(11) 0.0555(16) 0.0327(14) -0.0058(11) 0.0035(11) 0.0024(11)
C17 0.0311(11) 0.0447(13) 0.0310(14) -0.0023(10) 0.0051(11) 0.0070(10)
C18 0.0397(14) 0.0658(19) 0.0396(17) 0.0059(14) 0.0132(13) 0.0065(13)
C19 0.0540(18) 0.083(2) 0.0316(16) 0.0133(15) 0.0090(15) 0.0150(17)
C20 0.0488(16) 0.073(2) 0.0313(16) -0.0030(13) -0.0029(14) 0.0161(15)
C21 0.0393(14) 0.0521(15) 0.0319(15) -0.0087(11) -0.0014(12) 0.0046(11)
C22 0.0344(12) 0.0357(11) 0.0263(13) -0.0055(9) 0.0043(10) 0.0076(9)
C23 0.0340(12) 0.0508(15) 0.0261(14) -0.0008(10) 0.0020(11) -0.0028(10)
C24 0.0345(12) 0.0302(10) 0.0270(13) 0.0006(9) -0.0003(10) -0.0040(9)
C25 0.0368(12) 0.0342(12) 0.0339(14) -0.0011(10) 0.0024(11) -0.0013(9)
C26 0.0352(12) 0.0402(13) 0.0446(16) 0.0018(11) -0.0035(12) 0.0029(10)
C27 0.0443(15) 0.0460(14) 0.0358(15) 0.0037(11) -0.0098(13) -0.0029(11)
C28 0.0499(16) 0.0424(14) 0.0267(14) -0.0031(10) -0.0018(12) -0.0059(11)
C29 0.0366(12) 0.0299(11) 0.0275(13) 0.0004(8) 0.0017(11) -0.0041(9)
C30 0.0481(15) 0.0350(12) 0.0394(16) -0.0038(10) 0.0102(13) 0.0017(11)
Cl1 0.0278(3) 0.0351(3) 0.0387(4) -0.0008(2) 0.0024(2) -0.0017(2)
O1 0.0543(16) 0.121(3) 0.174(4) -0.072(3) 0.030(2) -0.0396(17)
O2 0.202(4) 0.081(2) 0.063(2) 0.0277(16) 0.059(2) 0.021(2)
O3 0.113(2) 0.0641(16) 0.0671(18) 0.0067(13) -0.0190(17) 0.0283(16)
O4 0.0827(18) 0.0401(11) 0.0733(18) -0.0123(11) -0.0146(14) 0.0009(11)

loop_
_atom_type_symbol
_atom_type_description
_atom_type_scat_dispersion_real
_atom_type_scat_dispersion_imag
_atom_type_scat_source
C C 0.0033 0.0016 'International Tables Vol C Tables 4.2.6.8 and 6.1.1.4'
H H 0.0000 0.0000 'International Tables Vol C Tables 4.2.6.8 and 6.1.1.4'
N N 0.0061 0.0033 'International Tables Vol C Tables 4.2.6.8 and 6.1.1.4'
O O 0.0106 0.0060 'International Tables Vol C Tables 4.2.6.8 and 6.1.1.4'
Cl Cl 0.1484 0.1585 'International Tables Vol C Tables 4.2.6.8 and 6.1.1.4'
Ag Ag -0.8971 1.1015 'International Tables Vol C Tables 4.2.6.8 and 6.1.1.4'

loop_
_geom_angle_atom_site_label_1
_geom_angle_atom_site_label_2
_geom_angle_atom_site_label_3
_geom_angle
N6 Ag1 N2 148.04(8)
N6 Ag1 N8 86.59(8)
N2 Ag1 N8 103.25(8)
N6 Ag1 N4 110.34(8)
N2 Ag1 N4 87.27(7)
N8 Ag1 N4 128.83(8)
C7 N1 N2 110.5(2)
C7 N1 C15 130.1(2)
N2 N1 C15 119.2(2)
C1 N2 N1 106.6(2)
C1 N2 Ag1 132.67(17)
N1 N2 Ag1 117.12(17)
N4 N3 C14 110.97(19)
N4 N3 C15 119.88(19)
C14 N3 C15 128.6(2)
C8 N4 N3 106.6(2)
C8 N4 Ag1 131.33(18)
N3 N4 Ag1 113.71(15)
N2 C1 C2 111.7(2)
N2 C1 H1 124.2
C2 C1 H1 124.2
C3 C2 C7 120.1(2)
C3 C2 C1 135.5(2)
C7 C2 C1 104.4(2)
C4 C3 C2 118.0(3)
C4 C3 H3 121.0
C2 C3 H3 121.0
C3 C4 C5 121.4(3)
C3 C4 H4 119.3
C5 C4 H4 119.3
C6 C5 C4 122.2(3)
C6 C5 H5 118.9
C4 C5 H5 118.9
C5 C6 C7 116.5(3)
C5 C6 H6 121.8
C7 C6 H6 121.8
N1 C7 C6 131.3(2)
N1 C7 C2 106.8(2)
C6 C7 C2 121.8(2)
N4 C8 C9 111.6(2)
N4 C8 H8 124.2
C9 C8 H8 124.2
C10 C9 C14 119.6(2)
C10 C9 C8 136.1(2)
C14 C9 C8 104.3(2)
C11 C10 C9 118.1(2)
C11 C10 H10 121.0
C9 C10 H10 121.0
C10 C11 C12 121.5(2)
C10 C11 H11 119.3
C12 C11 H11 119.3
C13 C12 C11 122.1(2)
C13 C12 H12 119.0
C11 C12 H12 119.0
C12 C13 C14 116.2(2)
C12 C13 H13 121.9
C14 C13 H13 121.9
N3 C14 C13 130.9(2)
N3 C14 C9 106.5(2)
C13 C14 C9 122.6(2)
N1 C15 N3 112.9(2)
N1 C15 H15A 109.0
N3 C15 H15A 109.0
N1 C15 H15B 109.0
N3 C15 H15B 109.0
H15A C15 H15B 107.8
C22 N5 N6 110.8(2)
C22 N5 C30 129.0(2)
N6 N5 C30 119.6(2)
C16 N6 N5 106.7(2)
C16 N6 Ag1 132.01(18)
N5 N6 Ag1 120.02(18)
C29 N7 N8 110.7(2)
C29 N7 C30 130.3(2)
N8 N7 C30 118.9(2)
C23 N8 N7 106.4(2)
C23 N8 Ag1 130.04(18)
N7 N8 Ag1 116.57(18)
N6 C16 C17 111.2(2)
N6 C16 H16 124.4
C17 C16 H16 124.4
C18 C17 C22 120.1(2)
C18 C17 C16 135.8(3)
C22 C17 C16 104.1(2)
C19 C18 C17 117.7(3)
C19 C18 H18 121.2
C17 C18 H18 121.2
C18 C19 C20 121.4(3)
C18 C19 H19 119.3
C20 C19 H19 119.3
C21 C20 C19 122.4(3)
C21 C20 H20 118.8
C19 C20 H20 118.8
C20 C21 C22 116.8(3)
C20 C21 H21 121.6
C22 C21 H21 121.6
N5 C22 C21 131.3(3)
N5 C22 C17 107.0(2)
C21 C22 C17 121.7(3)
N8 C23 C24 111.5(2)
N8 C23 H23 124.3
C24 C23 H23 124.3
C29 C24 C25 120.2(2)
C29 C24 C23 104.6(2)
C25 C24 C23 135.2(3)
C26 C25 C24 117.4(3)
C26 C25 H25 121.3
C24 C25 H25 121.3
C25 C26 C27 121.8(3)
C25 C26 H26 119.1
C27 C26 H26 119.1
C28 C27 C26 122.0(2)
C28 C27 H27 119.0
C26 C27 H27 119.0
C27 C28 C29 116.5(3)
C27 C28 H28 121.7
C29 C28 H28 121.7
N7 C29 C24 106.8(2)
N7 C29 C28 131.1(3)
C24 C29 C28 122.1(3)
N7 C30 N5 113.7(2)
N7 C30 H30A 108.8
N5 C30 H30A 108.8
N7 C30 H30B 108.8
N5 C30 H30B 108.8
H30A C30 H30B 107.7
O2 Cl1 O1 111.5(3)
O2 Cl1 O4 112.4(2)
O1 Cl1 O4 109.08(19)
O2 Cl1 O3 108.2(2)
O1 Cl1 O3 106.2(2)
O4 Cl1 O3 109.16(16)

loop_
_geom_bond_atom_site_label_1
_geom_bond_atom_site_label_2
_geom_bond_distance
Ag1 N6 2.297(2)
Ag1 N2 2.306(2)
Ag1 N8 2.391(2)
Ag1 N4 2.414(2)
N1 C7 1.362(3)
N1 N2 1.380(3)
N1 C15 1.440(3)
N2 C1 1.308(4)
N3 N4 1.366(3)
N3 C14 1.370(3)
N3 C15 1.444(3)
N4 C8 1.315(4)
C1 C2 1.415(3)
C1 H1 0.9500
C2 C3 1.406(4)
C2 C7 1.407(3)
C3 C4 1.365(4)
C3 H3 0.9500
C4 C5 1.408(5)
C4 H4 0.9500
C5 C6 1.375(4)
C5 H5 0.9500
C6 C7 1.403(3)
C6 H6 0.9500
C8 C9 1.417(3)
C8 H8 0.9500
C9 C10 1.406(4)
C9 C14 1.407(3)
C10 C11 1.364(4)
C10 H10 0.9500
C11 C12 1.411(4)
C11 H11 0.9500
C12 C13 1.376(3)
C12 H12 0.9500
C13 C14 1.397(3)
C13 H13 0.9500
C15 H15A 0.9900
C15 H15B 0.9900
N5 C22 1.365(4)
N5 N6 1.366(3)
N5 C30 1.445(4)
N6 C16 1.317(4)
N7 C29 1.370(3)
N7 N8 1.377(3)
N7 C30 1.435(4)
N8 C23 1.314(4)
C16 C17 1.424(4)
C16 H16 0.9500
C17 C18 1.402(4)
C17 C22 1.405(4)
C18 C19 1.375(4)
C18 H18 0.9500
C19 C20 1.400(5)
C19 H19 0.9500
C20 C21 1.361(5)
C20 H20 0.9500
C21 C22 1.403(3)
C21 H21 0.9500
C23 C24 1.423(3)
C23 H23 0.9500
C24 C29 1.400(4)
C24 C25 1.403(4)
C25 C26 1.377(4)
C25 H25 0.9500
C26 C27 1.401(4)
C26 H26 0.9500
C27 C28 1.368(4)
C27 H27 0.9500
C28 C29 1.405(3)
C28 H28 0.9500
C30 H30A 0.9900
C30 H30B 0.9900
Cl1 O2 1.380(3)
Cl1 O1 1.396(3)
Cl1 O4 1.428(2)
Cl1 O3 1.440(3)

loop_
_geom_torsion_atom_site_label_1
_geom_torsion_atom_site_label_2
_geom_torsion_atom_site_label_3
_geom_torsion_atom_site_label_4
_geom_torsion
C7 N1 N2 C1 -1.1(3)
C15 N1 N2 C1 -176.5(2)
C7 N1 N2 Ag1 160.14(15)
C15 N1 N2 Ag1 -15.3(3)
N6 Ag1 N2 C1 -102.3(3)
N8 Ag1 N2 C1 2.9(2)
N4 Ag1 N2 C1 132.2(2)
N6 Ag1 N2 N1 102.42(19)
N8 Ag1 N2 N1 -152.39(17)
N4 Ag1 N2 N1 -23.07(17)
C14 N3 N4 C8 1.5(3)
C15 N3 N4 C8 173.5(2)
C14 N3 N4 Ag1 -150.48(17)
C15 N3 N4 Ag1 21.5(3)
N6 Ag1 N4 C8 84.3(3)
N2 Ag1 N4 C8 -123.1(3)
N8 Ag1 N4 C8 -18.2(3)
N6 Ag1 N4 N3 -132.52(18)
N2 Ag1 N4 N3 20.12(18)
N8 Ag1 N4 N3 124.96(17)
N1 N2 C1 C2 0.4(3)
Ag1 N2 C1 C2 -156.76(17)
N2 C1 C2 C3 -178.9(3)
N2 C1 C2 C7 0.5(3)
C7 C2 C3 C4 1.5(4)
C1 C2 C3 C4 -179.1(3)
C2 C3 C4 C5 -0.1(4)
C3 C4 C5 C6 -1.6(4)
C4 C5 C6 C7 1.6(4)
N2 N1 C7 C6 -178.8(2)
C15 N1 C7 C6 -4.0(4)
N2 N1 C7 C2 1.4(2)
C15 N1 C7 C2 176.2(2)
C5 C6 C7 N1 -179.9(2)
C5 C6 C7 C2 -0.1(3)
C3 C2 C7 N1 178.4(2)
C1 C2 C7 N1 -1.1(2)
C3 C2 C7 C6 -1.5(3)
C1 C2 C7 C6 179.0(2)
N3 N4 C8 C9 -0.8(3)
Ag1 N4 C8 C9 144.3(2)
N4 C8 C9 C10 -178.8(3)
N4 C8 C9 C14 -0.2(3)
C14 C9 C10 C11 -0.8(4)
C8 C9 C10 C11 177.7(3)
C9 C10 C11 C12 1.0(4)
C10 C11 C12 C13 -0.1(5)
C11 C12 C13 C14 -0.9(4)
N4 N3 C14 C13 178.7(3)
C15 N3 C14 C13 7.7(5)
N4 N3 C14 C9 -1.6(3)
C15 N3 C14 C9 -172.7(3)
C12 C13 C14 N3 -179.3(3)
C12 C13 C14 C9 1.2(4)
C10 C9 C14 N3 180.0(2)
C8 C9 C14 N3 1.1(3)
C10 C9 C14 C13 -0.3(4)
C8 C9 C14 C13 -179.3(2)
C7 N1 C15 N3 -98.4(3)
N2 N1 C15 N3 75.9(3)
N4 N3 C15 N1 -80.0(3)
C14 N3 C15 N1 90.3(3)
C22 N5 N6 C16 -1.1(3)
C30 N5 N6 C16 -173.3(2)
C22 N5 N6 Ag1 -169.79(16)
C30 N5 N6 Ag1 18.0(3)
N2 Ag1 N6 C16 -38.6(3)
N8 Ag1 N6 C16 -148.3(3)
N4 Ag1 N6 C16 81.3(3)
N2 Ag1 N6 N5 126.84(19)
N8 Ag1 N6 N5 17.07(18)
N4 Ag1 N6 N5 -113.30(18)
C29 N7 N8 C23 0.5(3)
C30 N7 N8 C23 179.7(2)
C29 N7 N8 Ag1 154.29(17)
C30 N7 N8 Ag1 -26.5(3)
N6 Ag1 N8 C23 133.4(2)
N2 Ag1 N8 C23 -15.8(3)
N4 Ag1 N8 C23 -113.1(2)
N6 Ag1 N8 N7 -12.97(19)
N2 Ag1 N8 N7 -162.19(18)
N4 Ag1 N8 N7 100.54(19)
N5 N6 C16 C17 0.8(3)
Ag1 N6 C16 C17 167.66(18)
N6 C16 C17 C18 179.1(3)
N6 C16 C17 C22 -0.3(3)
C22 C17 C18 C19 0.9(4)
C16 C17 C18 C19 -178.5(3)
C17 C18 C19 C20 -0.7(5)
C18 C19 C20 C21 -0.4(5)
C19 C20 C21 C22 1.1(5)
N6 N5 C22 C21 -178.9(3)
C30 N5 C22 C21 -7.6(4)
N6 N5 C22 C17 0.9(3)
C30 N5 C22 C17 172.2(2)
C20 C21 C22 N5 178.9(3)
C20 C21 C22 C17 -0.9(4)
C18 C17 C22 N5 -179.9(2)
C16 C17 C22 N5 -0.4(3)
C18 C17 C22 C21 -0.1(4)
C16 C17 C22 C21 179.4(2)
N7 N8 C23 C24 -0.4(3)
Ag1 N8 C23 C24 -149.38(18)
N8 C23 C24 C29 0.2(3)
N8 C23 C24 C25 -178.5(3)
C29 C24 C25 C26 -0.9(4)
C23 C24 C25 C26 177.7(3)
C24 C25 C26 C27 0.5(4)
C25 C26 C27 C28 0.5(4)
C26 C27 C28 C29 -1.2(4)
N8 N7 C29 C24 -0.4(3)
C30 N7 C29 C24 -179.4(3)
N8 N7 C29 C28 178.3(3)
C30 N7 C29 C28 -0.7(5)
C25 C24 C29 N7 179.1(2)
C23 C24 C29 N7 0.1(3)
C25 C24 C29 C28 0.2(4)
C23 C24 C29 C28 -178.7(2)
C27 C28 C29 N7 -177.7(3)
C27 C28 C29 C24 0.8(4)
C29 N7 C30 N5 -102.7(3)
N8 N7 C30 N5 78.3(3)
C22 N5 C30 N7 116.2(3)
N6 N5 C30 N7 -73.2(3)
